data_3500013
loop_
_publ_author_name
'Miguel Quir\'os'

_publ_section_title
;
 [Ru(bpy)2Cl(DMSO)](PF6).H2O
;
_journal_name_full 'Personal communication to COD'
_journal_year 2012
_chemical_formula_sum 'C22 H24 Cl F6 N4 O2 P Ru S'
_chemical_formula_weight 690.00
_chemical_name_systematic
; 
 ? 
;
_space_group_IT_number 14
_symmetry_cell_setting monoclinic
_symmetry_space_group_name_Hall '-P 2ybc'
_symmetry_space_group_name_H-M 'P 1 21/c 1'
_atom_sites_solution_hydrogens geom
_atom_sites_solution_primary direct
_atom_sites_solution_secondary difmap
_audit_creation_method SHELXL-97
_cell_angle_alpha 90.00
_cell_angle_beta 121.326(9)
_cell_angle_gamma 90.00
_cell_formula_units_Z 4
_cell_length_a 13.542(2)
_cell_length_b 17.9856(18)
_cell_length_c 15.072(3)
_cell_measurement_reflns_used 39
_cell_measurement_temperature 293(2)
_cell_measurement_theta_max 10.89
_cell_measurement_theta_min 4.53
_cell_volume 3135.8(9)
_computing_cell_refinement 'Siemens XSCANS'
_computing_data_collection 'Siemens XSCANS'
_computing_data_reduction 'Siemens SHELXTL'
_computing_structure_refinement 'SHELXL-97 (Sheldrick, 1997)'
_computing_structure_solution 'SHELXS-97 (Sheldrick, 1990)'
_diffrn_ambient_temperature 293(2)
_diffrn_measured_fraction_theta_full 0.990
_diffrn_measured_fraction_theta_max 0.807
_diffrn_measurement_device_type 'Siemens P4'
_diffrn_measurement_method '2\q/\w scans'
_diffrn_radiation_monochromator graphite
_diffrn_radiation_source 'fine-focus sealed tube'
_diffrn_radiation_type MoK\a
_diffrn_radiation_wavelength 0.71073
_diffrn_reflns_av_R_equivalents 0.0300
_diffrn_reflns_av_sigmaI/netI 0.0700
_diffrn_reflns_limit_h_max 1
_diffrn_reflns_limit_h_min -17
_diffrn_reflns_limit_k_max 1
_diffrn_reflns_limit_k_min -25
_diffrn_reflns_limit_l_max 19
_diffrn_reflns_limit_l_min -18
_diffrn_reflns_number 8928
_diffrn_reflns_theta_full 27.60
_diffrn_reflns_theta_max 29.98
_diffrn_reflns_theta_min 1.76
_diffrn_standards_decay_% 9.59
_diffrn_standards_interval_count 97
_diffrn_standards_number 3
_exptl_absorpt_coefficient_mu 0.763
_exptl_absorpt_correction_type none
_exptl_crystal_density_diffrn 1.462
_exptl_crystal_density_method 'not measured'
_exptl_crystal_F_000 1384
_exptl_crystal_size_max 0.25
_exptl_crystal_size_mid 0.2
_exptl_crystal_size_min 0.15
_exptl_special_details
; 
 ? 
;
_geom_special_details
; 
 All esds (except the esd in the dihedral angle between two l.s. planes) 
 are estimated using the full covariance matrix.  The cell esds are taken 
 into account individually in the estimation of esds in distances, angles 
 and torsion angles; correlations between esds in cell parameters are only 
 used when they are defined by crystal symmetry.  An approximate (isotropic) 
 treatment of cell esds is used for estimating esds involving l.s. planes. 
;
_refine_diff_density_max 1.393
_refine_diff_density_min -0.595
_refine_diff_density_rms 0.181
_refine_ls_extinction_method none
_refine_ls_goodness_of_fit_ref 1.145
_refine_ls_hydrogen_treatment mixed
_refine_ls_matrix_type full
_refine_ls_number_parameters 345
_refine_ls_number_reflns 7367
_refine_ls_number_restraints 0
_refine_ls_restrained_S_all 1.145
_refine_ls_R_factor_all 0.1204
_refine_ls_R_factor_gt 0.0699
_refine_ls_shift/su_max 0.001
_refine_ls_shift/su_mean 0.000
_refine_ls_structure_factor_coef Fsqd
_refine_ls_weighting_details 'calc w=1/[\s^2^(Fo^2^)+(0.1000P)^2^+6.0000P] where P=(Fo^2^+2Fc^2^)/3'
_refine_ls_weighting_scheme calc
_refine_ls_wR_factor_gt 0.1931
_refine_ls_wR_factor_ref 0.2229
_refine_special_details
; 
 Refinement of F^2^ against ALL reflections.  The weighted R-factor wR and 
 goodness of fit S are based on F^2^, conventional R-factors R are based 
 on F, with F set to zero for negative F^2^. The threshold expression of 
 F^2^ > 2sigma(F^2^) is used only for calculating R-factors(gt) etc. and is 
 not relevant to the choice of reflections for refinement.  R-factors based 
 on F^2^ are statistically about twice as large as those based on F, and R- 
 factors based on ALL data will be even larger. 
;
_reflns_number_gt 4617
_reflns_number_total 7367
_reflns_threshold_expression >2sigma(I)
_cod_data_source_file rufen3.cif
_cod_data_source_block rufen3
_cod_original_cell_volume 3135.9(8)
_cod_database_code 3500013
_cod_database_fobs_code 3500013

loop_
_symmetry_equiv_pos_as_xyz
'x, y, z'
'-x, y+1/2, -z+1/2'
'-x, -y, -z'
'x, -y-1/2, z-1/2'

loop_
_atom_site_label
_atom_site_type_symbol
_atom_site_fract_x
_atom_site_fract_y
_atom_site_fract_z
_atom_site_U_iso_or_equiv
_atom_site_adp_type
_atom_site_occupancy
_atom_site_symmetry_multiplicity
_atom_site_calc_flag
_atom_site_refinement_flags
_atom_site_attached_hydrogens
Ru Ru 0.59239(5) 0.37063(3) 0.35916(4) 0.03553(18) Uani 1 1 d . 0
Cl Cl 0.5439(2) 0.23979(10) 0.33191(15) 0.0524(5) Uani 1 1 d . 0
N1A N 0.6371(5) 0.3555(3) 0.5131(4) 0.0419(13) Uani 1 1 d . 0
C2A C 0.5688(7) 0.3668(4) 0.5530(6) 0.0505(18) Uani 1 1 d . 0
H2A H 0.4937 0.3834 0.5083 0.061 Uiso 1 1 d R 0
C3A C 0.6044(8) 0.3555(5) 0.6548(6) 0.059(2) Uani 1 1 d . 0
H3A H 0.5536 0.3629 0.6781 0.070 Uiso 1 1 d R 0
C4A C 0.7147(9) 0.3333(6) 0.7213(6) 0.068(2) Uani 1 1 d . 0
H4A H 0.7417 0.3263 0.7915 0.082 Uiso 1 1 d R 0
C5A C 0.7868(9) 0.3208(6) 0.6834(6) 0.074(3) Uani 1 1 d . 0
H5A H 0.8626 0.3052 0.7276 0.088 Uiso 1 1 d R 0
C6A C 0.7448(7) 0.3320(5) 0.5775(5) 0.0484(17) Uani 1 1 d . 0
C7A C 0.8173(7) 0.3195(5) 0.5323(6) 0.0527(19) Uani 1 1 d . 0
C8A C 0.9284(8) 0.2915(7) 0.5874(8) 0.078(3) Uani 1 1 d . 0
H8A H 0.9626 0.2789 0.6571 0.094 Uiso 1 1 d R 0
C9A C 0.9884(8) 0.2831(7) 0.5365(8) 0.082(3) Uani 1 1 d . 0
H9A H 1.0625 0.2631 0.5717 0.099 Uiso 1 1 d R 0
C10A C 0.9393(8) 0.3033(6) 0.4347(8) 0.073(3) Uani 1 1 d . 0
H10A H 0.9801 0.2999 0.4007 0.087 Uiso 1 1 d R 0
C11A C 0.8270(8) 0.3292(5) 0.3842(7) 0.059(2) Uani 1 1 d . 0
H11A H 0.7920 0.3413 0.3142 0.071 Uiso 1 1 d R 0
N12A N 0.7653(5) 0.3382(3) 0.4309(5) 0.0444(13) Uani 1 1 d . 0
N1B N 0.5809(5) 0.3883(4) 0.2183(4) 0.0462(14) Uani 1 1 d . 0
C2B C 0.5475(7) 0.3381(5) 0.1414(5) 0.0483(17) Uani 1 1 d . 0
H2B H 0.5158 0.2933 0.1455 0.058 Uiso 1 1 d R 0
C3B C 0.5586(9) 0.3513(6) 0.0567(6) 0.067(3) Uani 1 1 d . 0
H3B H 0.5356 0.3155 0.0051 0.081 Uiso 1 1 d R 0
C4B C 0.6025(10) 0.4163(7) 0.0497(7) 0.083(3) Uani 1 1 d . 0
H4B H 0.6113 0.4255 -0.0066 0.099 Uiso 1 1 d R 0
C5B C 0.6363(9) 0.4703(6) 0.1265(7) 0.072(3) Uani 1 1 d . 0
H5B H 0.6673 0.5152 0.1218 0.086 Uiso 1 1 d R 0
C6B C 0.6230(7) 0.4557(4) 0.2100(6) 0.0504(18) Uani 1 1 d . 0
C7B C 0.6550(7) 0.5066(4) 0.2963(6) 0.0518(18) Uani 1 1 d . 0
C8B C 0.6902(9) 0.5790(5) 0.2978(9) 0.077(3) Uani 1 1 d . 0
H8B H 0.6973 0.5970 0.2436 0.093 Uiso 1 1 d R 0
C9B C 0.7149(10) 0.6246(5) 0.3806(10) 0.084(3) Uani 1 1 d . 0
H9B H 0.7377 0.6736 0.3825 0.101 Uiso 1 1 d R 0
C10B C 0.7050(8) 0.5957(5) 0.4601(8) 0.070(3) Uani 1 1 d . 0
H10B H 0.7226 0.6251 0.5173 0.084 Uiso 1 1 d R 0
C11B C 0.6681(7) 0.5233(4) 0.4553(6) 0.0518(18) Uani 1 1 d . 0
H11B H 0.6604 0.5046 0.5090 0.062 Uiso 1 1 d R 0
N12B N 0.6436(5) 0.4793(3) 0.3742(4) 0.0415(13) Uani 1 1 d . 0
S S 0.40682(16) 0.40805(11) 0.29343(14) 0.0450(4) Uani 1 1 d . 0
O1D O 0.3819(6) 0.4528(4) 0.3620(5) 0.0710(18) Uani 1 1 d . 0
C1D C 0.3547(8) 0.4632(6) 0.1799(6) 0.068(2) Uani 1 1 d . 0
H11D H 0.2769 0.4791 0.1559 0.082 Uiso 1 1 d R 0
H12D H 0.3553 0.4343 0.1264 0.082 Uiso 1 1 d R 0
H13D H 0.4033 0.5062 0.1950 0.082 Uiso 1 1 d R 0
C2D C 0.3025(9) 0.3352(6) 0.2421(9) 0.083(3) Uani 1 1 d . 0
H21D H 0.2232 0.3537 0.2147 0.100 Uiso 1 1 d R 0
H22D H 0.3190 0.2980 0.2960 0.100 Uiso 1 1 d R 0
H23D H 0.3028 0.3094 0.1848 0.100 Uiso 1 1 d R 0
P P 0.1904(2) 0.18740(15) 0.39843(18) 0.0632(6) Uani 1 1 d . 0
F1 F 0.2563(7) 0.1123(4) 0.4451(6) 0.124(3) Uani 1 1 d . 0
F2 F 0.1228(6) 0.2642(4) 0.3497(5) 0.110(2) Uani 1 1 d . 0
F3 F 0.0726(7) 0.1521(6) 0.3505(8) 0.178(5) Uani 1 1 d . 0
F4 F 0.1945(10) 0.1781(6) 0.2992(7) 0.174(5) Uani 1 1 d . 0
F5 F 0.1954(11) 0.2038(6) 0.4998(6) 0.180(5) Uani 1 1 d . 0
F6 F 0.3101(7) 0.2302(6) 0.4462(9) 0.178(4) Uani 1 1 d . 0
O1W O 0.9979(19) 0.4965(13) 0.3487(16) 0.139(7) Uiso 0.50 1 d P 2
O2W O -0.037(2) 0.4151(16) 0.204(2) 0.167(9) Uiso 0.50 1 d P 2

loop_
_atom_site_aniso_label
_atom_site_aniso_U_11
_atom_site_aniso_U_22
_atom_site_aniso_U_33
_atom_site_aniso_U_23
_atom_site_aniso_U_13
_atom_site_aniso_U_12
Ru 0.0485(3) 0.0343(3) 0.0338(3) -0.0007(2) 0.0284(2) 0.0002(3)
Cl 0.0810(13) 0.0404(9) 0.0523(10) -0.0049(8) 0.0463(10) -0.0056(9)
N1A 0.056(4) 0.041(3) 0.039(3) 0.000(2) 0.032(3) 0.000(3)
C2A 0.068(5) 0.056(4) 0.044(4) 0.006(3) 0.041(4) 0.011(4)
C3A 0.085(6) 0.060(5) 0.048(4) 0.007(4) 0.047(5) 0.006(4)
C4A 0.089(7) 0.082(6) 0.041(4) 0.003(4) 0.040(5) 0.001(6)
C5A 0.076(6) 0.098(7) 0.039(4) 0.011(5) 0.024(4) 0.006(6)
C6A 0.049(4) 0.061(5) 0.037(3) -0.005(3) 0.023(3) -0.006(4)
C7A 0.051(5) 0.059(5) 0.049(4) -0.005(4) 0.027(4) -0.005(4)
C8A 0.047(5) 0.124(9) 0.058(5) 0.009(6) 0.023(4) 0.006(5)
C9A 0.044(5) 0.114(9) 0.079(7) 0.010(6) 0.025(5) 0.014(5)
C10A 0.058(6) 0.089(7) 0.082(7) -0.001(5) 0.044(5) 0.012(5)
C11A 0.064(5) 0.069(5) 0.058(5) 0.001(4) 0.041(4) 0.010(4)
N12A 0.048(3) 0.047(3) 0.045(3) -0.003(3) 0.029(3) -0.002(3)
N1B 0.054(4) 0.057(4) 0.037(3) 0.005(3) 0.030(3) 0.002(3)
C2B 0.059(5) 0.057(4) 0.038(3) -0.007(3) 0.031(3) -0.002(4)
C3B 0.085(6) 0.087(7) 0.041(4) -0.003(4) 0.040(5) 0.011(5)
C4B 0.105(8) 0.113(9) 0.057(5) 0.024(6) 0.061(6) 0.008(7)
C5B 0.092(7) 0.078(6) 0.062(5) 0.022(5) 0.051(5) 0.001(5)
C6B 0.060(5) 0.051(4) 0.056(4) 0.012(4) 0.041(4) 0.003(4)
C7B 0.060(5) 0.044(4) 0.062(5) 0.009(4) 0.039(4) -0.001(4)
C8B 0.100(8) 0.053(5) 0.104(8) 0.011(5) 0.071(7) -0.013(5)
C9B 0.104(8) 0.045(5) 0.118(9) -0.003(6) 0.069(8) -0.017(5)
C10B 0.079(6) 0.049(5) 0.096(7) -0.025(5) 0.055(6) -0.017(5)
C11B 0.059(5) 0.040(4) 0.063(5) -0.005(3) 0.036(4) 0.002(4)
N12B 0.050(3) 0.036(3) 0.047(3) -0.003(2) 0.031(3) 0.000(3)
S 0.0504(10) 0.0505(10) 0.0414(9) -0.0016(8) 0.0289(8) 0.0022(8)
O1D 0.079(4) 0.088(4) 0.060(3) -0.004(3) 0.045(3) 0.025(4)
C1D 0.072(6) 0.082(6) 0.050(5) 0.016(4) 0.032(4) 0.018(5)
C2D 0.063(6) 0.081(7) 0.104(8) -0.006(6) 0.042(6) -0.012(5)
P 0.0606(14) 0.0775(16) 0.0521(12) -0.0072(11) 0.0297(11) 0.0134(12)
F1 0.127(6) 0.096(5) 0.119(6) 0.003(4) 0.043(5) 0.044(5)
F2 0.109(5) 0.107(5) 0.110(5) 0.024(4) 0.054(4) 0.038(4)
F3 0.098(6) 0.160(9) 0.214(11) 0.040(7) 0.037(7) -0.047(6)
F4 0.256(12) 0.199(10) 0.124(7) 0.012(7) 0.137(8) 0.094(9)
F5 0.272(13) 0.202(10) 0.080(5) 0.010(6) 0.102(7) 0.086(9)
F6 0.082(5) 0.162(9) 0.219(11) 0.025(8) 0.028(6) -0.005(6)

loop_
_atom_type_symbol
_atom_type_description
_atom_type_scat_dispersion_real
_atom_type_scat_dispersion_imag
_atom_type_scat_source
C C 0.0033 0.0016 'International Tables Vol C Tables 4.2.6.8 and 6.1.1.4'
H H 0.0000 0.0000 'International Tables Vol C Tables 4.2.6.8 and 6.1.1.4'
N N 0.0061 0.0033 'International Tables Vol C Tables 4.2.6.8 and 6.1.1.4'
O O 0.0106 0.0060 'International Tables Vol C Tables 4.2.6.8 and 6.1.1.4'
F F 0.0171 0.0103 'International Tables Vol C Tables 4.2.6.8 and 6.1.1.4'
Cl Cl 0.1484 0.1585 'International Tables Vol C Tables 4.2.6.8 and 6.1.1.4'
P P 0.1023 0.0942 'International Tables Vol C Tables 4.2.6.8 and 6.1.1.4'
S S 0.1246 0.1234 'International Tables Vol C Tables 4.2.6.8 and 6.1.1.4'
Ru Ru -1.2594 0.8363 'International Tables Vol C Tables 4.2.6.8 and 6.1.1.4'

loop_
_geom_angle_atom_site_label_1
_geom_angle_atom_site_label_2
_geom_angle_atom_site_label_3
_geom_angle
N12B Ru N1B 78.9(2)
N12B Ru N12A 89.1(2)
N1B Ru N12A 92.3(2)
N12B Ru N1A 96.7(2)
N1B Ru N1A 169.3(2)
N12A Ru N1A 77.8(2)
N12B Ru S 89.98(18)
N1B Ru S 91.77(18)
N12A Ru S 175.57(16)
N1A Ru S 97.99(17)
N12B Ru Cl 173.62(16)
N1B Ru Cl 96.10(19)
N12A Ru Cl 87.08(18)
N1A Ru Cl 87.58(16)
S Ru Cl 94.17(8)
C6A N1A C2A 117.7(6)
C6A N1A Ru 115.2(5)
C2A N1A Ru 127.1(5)
N1A C2A C3A 123.6(8)
C4A C3A C2A 119.0(8)
C3A C4A C5A 119.0(8)
C4A C5A C6A 119.4(9)
N1A C6A C5A 121.1(7)
N1A C6A C7A 116.8(6)
C5A C6A C7A 122.0(8)
N12A C7A C8A 122.4(8)
N12A C7A C6A 113.8(7)
C8A C7A C6A 123.8(8)
C7A C8A C9A 118.4(9)
C10A C9A C8A 120.6(9)
C9A C10A C11A 117.6(9)
N12A C11A C10A 123.7(8)
C7A N12A C11A 117.3(7)
C7A N12A Ru 116.2(5)
C11A N12A Ru 126.4(5)
C2B N1B C6B 118.8(6)
C2B N1B Ru 126.3(5)
C6B N1B Ru 114.5(5)
N1B C2B C3B 122.1(8)
C4B C3B C2B 119.2(9)
C3B C4B C5B 120.6(8)
C6B C5B C4B 118.8(9)
N1B C6B C5B 120.4(8)
N1B C6B C7B 114.7(6)
C5B C6B C7B 124.9(8)
N12B C7B C8B 121.4(8)
N12B C7B C6B 115.5(6)
C8B C7B C6B 123.0(8)
C9B C8B C7B 119.5(9)
C10B C9B C8B 118.4(8)
C9B C10B C11B 120.4(9)
N12B C11B C10B 120.8(8)
C11B N12B C7B 119.3(6)
C11B N12B Ru 124.9(5)
C7B N12B Ru 115.8(5)
O1D S C1D 104.4(4)
O1D S C2D 106.6(5)
C1D S C2D 99.5(5)
O1D S Ru 117.3(3)
C1D S Ru 112.4(3)
C2D S Ru 114.8(4)
F3 P F5 92.7(7)
F3 P F4 93.0(7)
F5 P F4 173.7(8)
F3 P F1 93.8(6)
F5 P F1 89.9(5)
F4 P F1 92.4(5)
F3 P F6 175.9(6)
F5 P F6 87.1(7)
F4 P F6 87.0(7)
F1 P F6 90.3(5)
F3 P F2 86.2(5)
F5 P F2 90.6(5)
F4 P F2 87.1(5)
F1 P F2 179.5(4)
F6 P F2 89.7(5)

loop_
_geom_bond_atom_site_label_1
_geom_bond_atom_site_label_2
_geom_bond_distance
Ru N12B 2.046(6)
Ru N1B 2.070(5)
Ru N12A 2.088(6)
Ru N1A 2.089(5)
Ru S 2.272(2)
Ru Cl 2.4202(19)
N1A C6A 1.333(10)
N1A C2A 1.355(9)
C2A C3A 1.363(10)
C3A C4A 1.357(13)
C4A C5A 1.382(13)
C5A C6A 1.403(10)
C6A C7A 1.475(10)
C7A N12A 1.350(9)
C7A C8A 1.381(12)
C8A C9A 1.385(13)
C9A C10A 1.367(14)
C10A C11A 1.380(12)
C11A N12A 1.354(9)
N1B C2B 1.348(9)
N1B C6B 1.373(10)
C2B C3B 1.381(10)
C3B C4B 1.342(14)
C4B C5B 1.393(14)
C5B C6B 1.386(10)
C6B C7B 1.460(11)
C7B N12B 1.353(9)
C7B C8B 1.383(11)
C8B C9B 1.381(14)
C9B C10B 1.374(14)
C10B C11B 1.384(11)
C11B N12B 1.345(9)
S O1D 1.480(6)
S C1D 1.776(8)
S C2D 1.782(10)
P F3 1.507(8)
P F5 1.522(7)
P F4 1.534(7)
P F1 1.570(7)
P F6 1.589(9)
P F2 1.608(7)
